data_2220278
loop_
_publ_author_name
'Raja, K. Kanmani'
'Bilal, I. Mohammed'
'Thambidurai, S.'
'Rajagopal, G.'
'SubbiahPandi, A.'

_publ_section_title
;
 2-Bromo-4-chloro-6-[(2,6-diisopropylphenyl)iminomethyl]phenol
;
_journal_coeditor_code LX2070
_journal_issue 12
_journal_name_full 'Acta Crystallographica Section E'
_journal_page_first o2265
_journal_paper_doi 10.1107/S1600536808035071
_journal_volume 64
_journal_year 2008
_chemical_formula_iupac 'C19 H21 Br Cl N O'
_chemical_formula_moiety 'C19 H21 Br Cl N O'
_chemical_formula_sum 'C19 H21 Br Cl N O'
_chemical_formula_weight 394.73
_chemical_name_systematic
;
2-Bromo-4-chloro-6-[(2,6-diisopropylphenyl)iminomethyl]phenol
;
_space_group_IT_number 14
_symmetry_cell_setting monoclinic
_symmetry_space_group_name_Hall '-P 2yn'
_symmetry_space_group_name_H-M 'P 1 21/n 1'
_atom_sites_solution_hydrogens difmap
_atom_sites_solution_primary direct
_atom_sites_solution_secondary difmap
_audit_creation_method SHELXL-97
_cell_angle_alpha 90.00
_cell_angle_beta 91.36(3)
_cell_angle_gamma 90.00
_cell_formula_units_Z 8
_cell_length_a 11.356(2)
_cell_length_b 15.045(3)
_cell_length_c 22.660(5)
_cell_measurement_reflns_used 9432
_cell_measurement_temperature 293(2)
_cell_measurement_theta_max 28.12
_cell_measurement_theta_min 1.62
_cell_volume 3870.4(13)
_computing_cell_refinement 'APEX2 (Bruker, 2004) and SAINT (Bruker, 2004)'
_computing_data_collection 'APEX2 (Bruker, 2004)'
_computing_data_reduction 'SAINT (Bruker, 2004)'
_computing_molecular_graphics 'ORTEP-3 (Farrugia, (1997)'
_computing_publication_material 'SHELXL97 (Sheldrick, 2008) and PLATON (Spek, 2003)'
_computing_structure_refinement 'SHELXL97 (Sheldrick, 2008)'
_computing_structure_solution 'SHELXS97 (Sheldrick, 2008)'
_diffrn_ambient_temperature 293(2)
_diffrn_detector_area_resol_mean 10.0
_diffrn_measured_fraction_theta_full 0.999
_diffrn_measured_fraction_theta_max 0.999
_diffrn_measurement_device_type 'Bruker APEXII CCD area-detector'
_diffrn_measurement_method '\w and \f'
_diffrn_radiation_monochromator graphite
_diffrn_radiation_source 'fine-focus sealed tube'
_diffrn_radiation_type MoK\a
_diffrn_radiation_wavelength 0.71073
_diffrn_reflns_av_R_equivalents 0.0450
_diffrn_reflns_av_sigmaI/netI 0.0390
_diffrn_reflns_limit_h_max 13
_diffrn_reflns_limit_h_min -13
_diffrn_reflns_limit_k_max 17
_diffrn_reflns_limit_k_min -17
_diffrn_reflns_limit_l_max 26
_diffrn_reflns_limit_l_min -26
_diffrn_reflns_number 36408
_diffrn_reflns_theta_full 25.00
_diffrn_reflns_theta_max 25.00
_diffrn_reflns_theta_min 1.62
_diffrn_standards_number 0
_exptl_absorpt_coefficient_mu 2.266
_exptl_absorpt_correction_T_max 0.712
_exptl_absorpt_correction_T_min 0.672
_exptl_absorpt_correction_type multi-scan
_exptl_absorpt_process_details '(SADABS; Sheldrick, 1996)'
_exptl_crystal_colour colourless
_exptl_crystal_density_diffrn 1.355
_exptl_crystal_density_method 'not measured'
_exptl_crystal_description Block
_exptl_crystal_F_000 1616
_exptl_crystal_size_max 0.26
_exptl_crystal_size_mid 0.15
_exptl_crystal_size_min 0.15
_refine_diff_density_max 0.446
_refine_diff_density_min -0.597
_refine_ls_extinction_coef 0.0011(2)
_refine_ls_extinction_expression Fc^*^=kFc[1+0.001xFc^2^\l^3^/sin(2\q)]^-1/4^
_refine_ls_extinction_method 'SHELXL97 (Sheldrick, 2008)'
_refine_ls_goodness_of_fit_ref 1.041
_refine_ls_hydrogen_treatment constr
_refine_ls_matrix_type full
_refine_ls_number_parameters 424
_refine_ls_number_reflns 6820
_refine_ls_number_restraints 0
_refine_ls_restrained_S_all 1.041
_refine_ls_R_factor_all 0.0930
_refine_ls_R_factor_gt 0.0448
_refine_ls_shift/su_max_lt 0.001
_refine_ls_shift/su_mean 0.000
_refine_ls_structure_factor_coef Fsqd
_refine_ls_weighting_details 'calc w=1/[\s^2^(Fo^2^)+(0.0678P)^2^+2.2687P] where P=(Fo^2^+2Fc^2^)/3'
_refine_ls_weighting_scheme calc
_refine_ls_wR_factor_gt 0.1112
_refine_ls_wR_factor_ref 0.1457
_reflns_number_gt 4111
_reflns_number_total 6820
_reflns_threshold_expression I>2\s(I)
_cod_data_source_file lx2070.cif
_cod_data_source_block I
_cod_depositor_comments
;
The following automatic conversions were performed:
'_symmetry_cell_setting' value 'Monoclinic' changed to 'monoclinic'
according to '/home/saulius/struct/CIF-dictionaries/cif_core.dic'
dictionary named 'cif_core.dic' version 2.4.1 from
2010-06-29.

'_exptl_absorpt_correction_type' value 'Multi-scan' changed
to 'multi-scan' according to
'/home/saulius/struct/CIF-dictionaries/cif_core.dic' dictionary named
'cif_core.dic' version 2.4.1 from 2010-06-29.

Automatic conversion script
Id: cif_fix_enum 1527 2010-12-29 10:47:43Z saulius 

The following automatic conversions were performed:

'_symmetry_cell_setting' value 'Monoclinic' changed to 'monoclinic'
according to /home/saulius/struct/CIF-dictionaries/cif_core.dic
dictionary named 'cif_core.dic' version 2.4.1 from
2010-06-29.

'_exptl_absorpt_correction_type' value 'Multi-scan'
changed to 'multi-scan' according to
/home/saulius/struct/CIF-dictionaries/cif_core.dic dictionary named
'cif_core.dic' version 2.4.1 from 2010-06-29.

Automatic conversion script
Id: cif_fix_values 1715 2011-07-08 13:25:40Z adriana 
;
_cod_original_sg_symbol_H-M 'P 21/n'
_cod_database_code 2220278
_cod_database_fobs_code 2220278

loop_
_symmetry_equiv_pos_as_xyz
'x, y, z'
'-x+1/2, y+1/2, -z+1/2'
'-x, -y, -z'
'x-1/2, -y-1/2, z-1/2'

loop_
_atom_site_type_symbol
_atom_site_label
_atom_site_fract_x
_atom_site_fract_y
_atom_site_fract_z
_atom_site_U_iso_or_equiv
_atom_site_adp_type
_atom_site_calc_flag
_atom_site_refinement_flags
_atom_site_occupancy
Br Br1 0.40344(6) 0.77524(4) 0.52632(2) 0.0958(2) Uani d . 1
Br Br2 0.84887(5) -0.02832(4) 0.51695(3) 0.0954(2) Uani d . 1
Cl Cl1 -0.06647(12) 0.75082(9) 0.58127(6) 0.0945(5) Uani d . 1
Cl Cl2 0.39884(10) 0.00891(9) 0.60014(6) 0.0805(4) Uani d . 1
O O1 0.4129(2) 0.60711(19) 0.59597(13) 0.0682(8) Uani d . 1
H H1A 0.4147 0.5609 0.6152 0.102 Uiso calc R 1
O O2 0.8822(2) 0.14048(19) 0.58425(13) 0.0672(8) Uani d . 1
H H2A 0.8905 0.1875 0.6022 0.101 Uiso calc R 1
N N1 0.3289(3) 0.4748(2) 0.65542(13) 0.0535(8) Uani d . 1
N N2 0.8189(3) 0.2768(2) 0.64732(14) 0.0564(8) Uani d . 1
C C1 0.3129(4) 0.2336(3) 0.68334(19) 0.0645(11) Uani d . 1
H H1 0.2833 0.1820 0.6660 0.077 Uiso calc R 1
C C2 0.3718(4) 0.2290(3) 0.7371(2) 0.0744(13) Uani d . 1
H H2 0.3799 0.1745 0.7561 0.089 Uiso calc R 1
C C3 0.4184(4) 0.3039(3) 0.76285(19) 0.0748(13) Uani d . 1
H H3 0.4600 0.2991 0.7986 0.090 Uiso calc R 1
C C4 0.4050(4) 0.3865(3) 0.73692(17) 0.0624(11) Uani d . 1
C C5 0.3417(3) 0.3900(3) 0.68311(16) 0.0499(9) Uani d . 1
C C6 0.2973(3) 0.3146(3) 0.65476(16) 0.0512(9) Uani d . 1
C C7 0.2381(4) 0.3171(3) 0.59384(19) 0.0658(11) Uani d . 1
H H7 0.2328 0.3797 0.5821 0.079 Uiso calc R 1
C C8 0.3125(5) 0.2709(5) 0.5489(2) 0.118(2) Uani d . 1
H H8A 0.3185 0.2089 0.5585 0.178 Uiso calc R 1
H H8B 0.3897 0.2969 0.5493 0.178 Uiso calc R 1
H H8C 0.2766 0.2776 0.5104 0.178 Uiso calc R 1
C C9 0.1148(5) 0.2808(6) 0.5929(3) 0.145(3) Uani d . 1
H H9A 0.1171 0.2179 0.5997 0.218 Uiso calc R 1
H H9B 0.0779 0.2925 0.5551 0.218 Uiso calc R 1
H H9C 0.0705 0.3090 0.6232 0.218 Uiso calc R 1
C C10 0.4545(5) 0.4695(3) 0.7655(2) 0.0890(16) Uani d . 1
H H10 0.4494 0.5173 0.7363 0.107 Uiso calc R 1
C C11 0.3828(7) 0.4963(6) 0.8163(4) 0.205(5) Uani d . 1
H H11A 0.3029 0.5062 0.8032 0.307 Uiso calc R 1
H H11B 0.4142 0.5500 0.8333 0.307 Uiso calc R 1
H H11C 0.3847 0.4500 0.8455 0.307 Uiso calc R 1
C C12 0.5830(6) 0.4609(5) 0.7853(3) 0.136(3) Uani d . 1
H H12A 0.6164 0.5190 0.7906 0.204 Uiso calc R 1
H H12B 0.6256 0.4293 0.7559 0.204 Uiso calc R 1
H H12C 0.5879 0.4289 0.8220 0.204 Uiso calc R 1
C C13 0.2279(4) 0.5113(3) 0.65150(15) 0.0518(10) Uani d . 1
H H13 0.1642 0.4836 0.6688 0.062 Uiso calc R 1
C C14 0.2094(3) 0.5947(2) 0.62079(15) 0.0494(9) Uani d . 1
C C15 0.3027(4) 0.6388(2) 0.59373(16) 0.0522(10) Uani d . 1
C C16 0.2787(4) 0.7172(3) 0.56345(17) 0.0627(11) Uani d . 1
C C17 0.1650(5) 0.7516(3) 0.55948(18) 0.0703(13) Uani d . 1
H H17 0.1500 0.8044 0.5393 0.084 Uiso calc R 1
C C18 0.0757(4) 0.7064(3) 0.58573(19) 0.0657(12) Uani d . 1
C C19 0.0958(4) 0.6301(3) 0.61582(17) 0.0579(10) Uani d . 1
H H19 0.0336 0.6010 0.6334 0.070 Uiso calc R 1
C C20 0.8777(5) 0.5253(3) 0.7251(2) 0.0784(14) Uani d . 1
H H20 0.8885 0.5804 0.7430 0.094 Uiso calc R 1
C C21 0.9117(4) 0.4493(4) 0.7540(2) 0.0772(14) Uani d . 1
H H21 0.9476 0.4540 0.7912 0.093 Uiso calc R 1
C C22 0.8946(4) 0.3656(3) 0.72966(18) 0.0672(12) Uani d . 1
C C23 0.8386(3) 0.3623(3) 0.67371(17) 0.0538(10) Uani d . 1
C C24 0.8085(3) 0.4385(3) 0.64220(17) 0.0542(10) Uani d . 1
C C25 0.8273(4) 0.5199(3) 0.66907(18) 0.0664(12) Uani d . 1
H H25 0.8057 0.5717 0.6492 0.080 Uiso calc R 1
C C26 0.7578(4) 0.4342(3) 0.57945(18) 0.0682(12) Uani d . 1
H H26 0.7622 0.3720 0.5668 0.082 Uiso calc R 1
C C27 0.6302(5) 0.4608(5) 0.5760(3) 0.135(3) Uani d . 1
H H27A 0.5876 0.4291 0.6055 0.202 Uiso calc R 1
H H27B 0.5980 0.4467 0.5376 0.202 Uiso calc R 1
H H27C 0.6235 0.5235 0.5828 0.202 Uiso calc R 1
C C28 0.8313(7) 0.4877(5) 0.5378(2) 0.123(2) Uani d . 1
H H28A 0.8103 0.4723 0.4978 0.185 Uiso calc R 1
H H28B 0.9132 0.4750 0.5451 0.185 Uiso calc R 1
H H28C 0.8172 0.5499 0.5439 0.185 Uiso calc R 1
C C29 0.9318(5) 0.2826(4) 0.7619(2) 0.0933(17) Uani d . 1
H H29 0.9285 0.2336 0.7334 0.112 Uiso calc R 1
C C30 0.8473(7) 0.2609(6) 0.8100(4) 0.168(4) Uani d . 1
H H30A 0.8482 0.3080 0.8386 0.253 Uiso calc R 1
H H30B 0.8707 0.2063 0.8288 0.253 Uiso calc R 1
H H30C 0.7693 0.2546 0.7933 0.253 Uiso calc R 1
C C31 1.0574(6) 0.2868(5) 0.7873(3) 0.129(2) Uani d . 1
H H31A 1.0612 0.3293 0.8188 0.193 Uiso calc R 1
H H31B 1.1101 0.3043 0.7569 0.193 Uiso calc R 1
H H31C 1.0800 0.2293 0.8021 0.193 Uiso calc R 1
C C32 0.7163(4) 0.2424(3) 0.64959(16) 0.0545(10) Uani d . 1
H H32 0.6581 0.2726 0.6696 0.065 Uiso calc R 1
C C33 0.6875(3) 0.1580(3) 0.62199(15) 0.0487(9) Uani d . 1
C C34 0.7715(3) 0.1114(3) 0.58969(17) 0.0523(10) Uani d . 1
C C35 0.7374(4) 0.0327(3) 0.56155(18) 0.0582(10) Uani d . 1
C C36 0.6244(4) 0.0016(3) 0.56471(18) 0.0599(11) Uani d . 1
H H36 0.6026 -0.0508 0.5456 0.072 Uiso calc R 1
C C37 0.5435(4) 0.0485(3) 0.59632(17) 0.0577(11) Uani d . 1
C C38 0.5731(3) 0.1258(3) 0.62503(16) 0.0535(10) Uani d . 1
H H38 0.5171 0.1564 0.6464 0.064 Uiso calc R 1

loop_
_atom_site_aniso_label
_atom_site_aniso_U_11
_atom_site_aniso_U_22
_atom_site_aniso_U_33
_atom_site_aniso_U_12
_atom_site_aniso_U_13
_atom_site_aniso_U_23
Br1 0.1269(5) 0.0750(4) 0.0857(4) -0.0169(3) 0.0053(3) 0.0256(3)
Br2 0.0774(4) 0.0823(4) 0.1261(5) 0.0228(3) -0.0081(3) -0.0355(3)
Cl1 0.0945(9) 0.0948(10) 0.0926(9) 0.0458(8) -0.0318(7) -0.0111(7)
Cl2 0.0632(7) 0.0844(8) 0.0938(9) -0.0237(6) -0.0056(6) 0.0003(7)
O1 0.0665(18) 0.0584(18) 0.080(2) 0.0030(14) 0.0035(15) 0.0180(15)
O2 0.0524(17) 0.0645(19) 0.084(2) -0.0023(14) -0.0048(14) -0.0114(15)
N1 0.058(2) 0.049(2) 0.0534(19) 0.0039(16) -0.0065(15) 0.0063(15)
N2 0.059(2) 0.055(2) 0.055(2) -0.0039(16) -0.0047(16) -0.0025(16)
C1 0.071(3) 0.052(3) 0.071(3) 0.000(2) 0.011(2) 0.009(2)
C2 0.092(3) 0.065(3) 0.067(3) 0.017(3) 0.011(3) 0.025(3)
C3 0.093(3) 0.079(4) 0.053(3) 0.015(3) -0.008(2) 0.018(3)
C4 0.073(3) 0.065(3) 0.048(2) 0.008(2) -0.007(2) 0.007(2)
C5 0.050(2) 0.048(2) 0.051(2) 0.0043(18) 0.0009(17) 0.0100(19)
C6 0.050(2) 0.054(2) 0.050(2) 0.0012(18) 0.0025(17) 0.006(2)
C7 0.070(3) 0.058(3) 0.069(3) 0.002(2) -0.009(2) -0.004(2)
C8 0.102(4) 0.190(7) 0.064(3) 0.030(4) 0.000(3) -0.010(4)
C9 0.068(4) 0.263(10) 0.104(5) -0.039(5) -0.011(3) -0.006(5)
C10 0.109(4) 0.084(4) 0.072(3) 0.007(3) -0.039(3) -0.003(3)
C11 0.127(6) 0.229(10) 0.262(11) -0.018(6) 0.058(7) -0.171(9)
C12 0.104(5) 0.158(7) 0.146(6) -0.026(4) 0.000(4) -0.046(5)
C13 0.062(3) 0.053(2) 0.041(2) 0.000(2) 0.0007(18) 0.0027(18)
C14 0.065(2) 0.045(2) 0.038(2) 0.0080(19) -0.0076(18) -0.0048(17)
C15 0.072(3) 0.043(2) 0.041(2) 0.003(2) -0.0069(19) -0.0025(18)
C16 0.094(3) 0.050(3) 0.044(2) -0.001(2) -0.007(2) 0.001(2)
C17 0.109(4) 0.049(3) 0.052(3) 0.018(3) -0.023(3) 0.000(2)
C18 0.083(3) 0.059(3) 0.054(3) 0.023(2) -0.022(2) -0.007(2)
C19 0.062(2) 0.062(3) 0.049(2) 0.012(2) -0.0101(19) -0.008(2)
C20 0.097(4) 0.075(3) 0.063(3) -0.025(3) 0.005(3) -0.022(3)
C21 0.094(3) 0.087(4) 0.050(3) -0.013(3) -0.009(2) -0.013(3)
C22 0.077(3) 0.072(3) 0.052(3) -0.008(2) -0.004(2) -0.007(2)
C23 0.053(2) 0.057(3) 0.052(2) -0.0062(19) 0.0045(19) -0.011(2)
C24 0.057(2) 0.056(3) 0.049(2) -0.0057(19) 0.0018(18) -0.009(2)
C25 0.080(3) 0.059(3) 0.060(3) -0.007(2) 0.007(2) -0.007(2)
C26 0.086(3) 0.060(3) 0.058(3) 0.002(2) -0.014(2) -0.009(2)
C27 0.100(5) 0.185(8) 0.117(5) 0.036(5) -0.044(4) -0.016(5)
C28 0.183(6) 0.135(5) 0.051(3) -0.051(5) -0.004(3) 0.000(3)
C29 0.125(5) 0.091(4) 0.062(3) -0.005(3) -0.023(3) 0.004(3)
C30 0.131(6) 0.188(8) 0.186(8) -0.012(6) 0.008(6) 0.109(7)
C31 0.123(5) 0.164(7) 0.099(5) 0.027(5) -0.016(4) 0.031(4)
C32 0.057(3) 0.061(3) 0.045(2) 0.002(2) -0.0028(18) 0.0005(19)
C33 0.053(2) 0.052(2) 0.040(2) -0.0047(18) -0.0110(17) 0.0057(18)
C34 0.050(2) 0.051(2) 0.055(2) 0.0019(19) -0.0112(18) 0.007(2)
C35 0.062(3) 0.048(2) 0.064(3) 0.011(2) -0.015(2) 0.001(2)
C36 0.070(3) 0.046(2) 0.063(3) 0.002(2) -0.017(2) 0.007(2)
C37 0.059(2) 0.062(3) 0.051(2) -0.011(2) -0.011(2) 0.013(2)
C38 0.056(2) 0.057(3) 0.047(2) -0.0009(19) -0.0038(18) 0.0064(19)

loop_
_atom_type_symbol
_atom_type_description
_atom_type_scat_dispersion_real
_atom_type_scat_dispersion_imag
_atom_type_scat_source
C C 0.0033 0.0016 'International Tables Vol C Tables 4.2.6.8 and 6.1.1.4'
H H 0.0000 0.0000 'International Tables Vol C Tables 4.2.6.8 and 6.1.1.4'
N N 0.0061 0.0033 'International Tables Vol C Tables 4.2.6.8 and 6.1.1.4'
O O 0.0106 0.0060 'International Tables Vol C Tables 4.2.6.8 and 6.1.1.4'
Cl Cl 0.1484 0.1585 'International Tables Vol C Tables 4.2.6.8 and 6.1.1.4'
Br Br -0.2901 2.4595 'International Tables Vol C Tables 4.2.6.8 and 6.1.1.4'

loop_
_geom_angle_atom_site_label_1
_geom_angle_atom_site_label_2
_geom_angle_atom_site_label_3
_geom_angle
C15 O1 H1A 109.5
C34 O2 H2A 109.5
C13 N1 C5 119.9(3)
C32 N2 C23 118.7(3)
C2 C1 C6 120.7(4)
C2 C1 H1 119.7
C6 C1 H1 119.7
C3 C2 C1 120.7(4)
C3 C2 H2 119.7
C1 C2 H2 119.7
C2 C3 C4 121.4(4)
C2 C3 H3 119.3
C4 C3 H3 119.3
C3 C4 C5 117.0(4)
C3 C4 C10 121.7(4)
C5 C4 C10 121.3(4)
C6 C5 C4 122.8(4)
C6 C5 N1 119.6(3)
C4 C5 N1 117.5(4)
C1 C6 C5 117.3(4)
C1 C6 C7 119.6(4)
C5 C6 C7 123.0(4)
C9 C7 C8 111.1(5)
C9 C7 C6 113.3(4)
C8 C7 C6 111.0(4)
C9 C7 H7 107.0
C8 C7 H7 107.0
C6 C7 H7 107.0
C7 C8 H8A 109.5
C7 C8 H8B 109.5
H8A C8 H8B 109.5
C7 C8 H8C 109.5
H8A C8 H8C 109.5
H8B C8 H8C 109.5
C7 C9 H9A 109.5
C7 C9 H9B 109.5
H9A C9 H9B 109.5
C7 C9 H9C 109.5
H9A C9 H9C 109.5
H9B C9 H9C 109.5
C11 C10 C4 110.7(5)
C11 C10 C12 109.6(5)
C4 C10 C12 113.6(5)
C11 C10 H10 107.6
C4 C10 H10 107.6
C12 C10 H10 107.6
C10 C11 H11A 109.5
C10 C11 H11B 109.5
H11A C11 H11B 109.5
C10 C11 H11C 109.5
H11A C11 H11C 109.5
H11B C11 H11C 109.5
C10 C12 H12A 109.5
C10 C12 H12B 109.5
H12A C12 H12B 109.5
C10 C12 H12C 109.5
H12A C12 H12C 109.5
H12B C12 H12C 109.5
N1 C13 C14 121.9(4)
N1 C13 H13 119.1
C14 C13 H13 119.1
C19 C14 C15 119.3(4)
C19 C14 C13 119.5(4)
C15 C14 C13 121.2(3)
O1 C15 C16 119.5(4)
O1 C15 C14 122.0(3)
C16 C15 C14 118.5(4)
C15 C16 C17 121.2(4)
C15 C16 Br1 118.4(3)
C17 C16 Br1 120.4(3)
C18 C17 C16 118.8(4)
C18 C17 H17 120.6
C16 C17 H17 120.6
C19 C18 C17 121.6(4)
C19 C18 Cl1 119.9(4)
C17 C18 Cl1 118.5(3)
C18 C19 C14 120.6(4)
C18 C19 H19 119.7
C14 C19 H19 119.7
C21 C20 C25 119.7(4)
C21 C20 H20 120.1
C25 C20 H20 120.1
C20 C21 C22 122.2(4)
C20 C21 H21 118.9
C22 C21 H21 118.9
C21 C22 C23 116.5(4)
C21 C22 C29 121.8(4)
C23 C22 C29 121.6(4)
C24 C23 C22 122.3(4)
C24 C23 N2 119.5(3)
C22 C23 N2 118.1(4)
C25 C24 C23 118.1(4)
C25 C24 C26 120.0(4)
C23 C24 C26 121.8(4)
C24 C25 C20 120.9(4)
C24 C25 H25 119.6
C20 C25 H25 119.6
C27 C26 C28 111.9(5)
C27 C26 C24 112.3(4)
C28 C26 C24 111.1(4)
C27 C26 H26 107.1
C28 C26 H26 107.1
C24 C26 H26 107.1
C26 C27 H27A 109.5
C26 C27 H27B 109.5
H27A C27 H27B 109.5
C26 C27 H27C 109.5
H27A C27 H27C 109.5
H27B C27 H27C 109.5
C26 C28 H28A 109.5
C26 C28 H28B 109.5
H28A C28 H28B 109.5
C26 C28 H28C 109.5
H28A C28 H28C 109.5
H28B C28 H28C 109.5
C22 C29 C30 110.8(5)
C22 C29 C31 113.4(5)
C30 C29 C31 110.0(5)
C22 C29 H29 107.4
C30 C29 H29 107.4
C31 C29 H29 107.4
C29 C30 H30A 109.5
C29 C30 H30B 109.5
H30A C30 H30B 109.5
C29 C30 H30C 109.5
H30A C30 H30C 109.5
H30B C30 H30C 109.5
C29 C31 H31A 109.5
C29 C31 H31B 109.5
H31A C31 H31B 109.5
C29 C31 H31C 109.5
H31A C31 H31C 109.5
H31B C31 H31C 109.5
N2 C32 C33 122.3(4)
N2 C32 H32 118.8
C33 C32 H32 118.8
C38 C33 C34 120.0(4)
C38 C33 C32 119.1(4)
C34 C33 C32 120.8(3)
O2 C34 C35 119.1(4)
O2 C34 C33 122.4(3)
C35 C34 C33 118.5(4)
C36 C35 C34 121.1(4)
C36 C35 Br2 120.3(3)
C34 C35 Br2 118.5(3)
C35 C36 C37 119.4(4)
C35 C36 H36 120.3
C37 C36 H36 120.3
C38 C37 C36 121.6(4)
C38 C37 Cl2 119.0(3)
C36 C37 Cl2 119.4(3)
C37 C38 C33 119.4(4)
C37 C38 H38 120.3
C33 C38 H38 120.3

loop_
_geom_bond_atom_site_label_1
_geom_bond_atom_site_label_2
_geom_bond_distance
Br1 C16 1.880(5)
Br2 C35 1.878(4)
Cl1 C18 1.748(5)
Cl2 C37 1.751(4)
O1 C15 1.339(5)
O1 H1A 0.8200
O2 C34 1.339(4)
O2 H2A 0.8200
N1 C13 1.273(5)
N1 C5 1.427(5)
N2 C32 1.276(5)
N2 C23 1.434(5)
C1 C2 1.377(6)
C1 C6 1.389(5)
C1 H1 0.9300
C2 C3 1.370(7)
C2 H2 0.9300
C3 C4 1.380(6)
C3 H3 0.9300
C4 C5 1.402(5)
C4 C10 1.510(6)
C5 C6 1.393(5)
C6 C7 1.521(5)
C7 C9 1.503(7)
C7 C8 1.507(7)
C7 H7 0.9800
C8 H8A 0.9600
C8 H8B 0.9600
C8 H8C 0.9600
C9 H9A 0.9600
C9 H9B 0.9600
C9 H9C 0.9600
C10 C11 1.482(8)
C10 C12 1.522(8)
C10 H10 0.9800
C11 H11A 0.9600
C11 H11B 0.9600
C11 H11C 0.9600
C12 H12A 0.9600
C12 H12B 0.9600
C12 H12C 0.9600
C13 C14 1.448(5)
C13 H13 0.9300
C14 C19 1.398(5)
C14 C15 1.403(5)
C15 C16 1.388(5)
C16 C17 1.392(6)
C17 C18 1.369(6)
C17 H17 0.9300
C18 C19 1.351(6)
C19 H19 0.9300
C20 C21 1.368(7)
C20 C25 1.382(6)
C20 H20 0.9300
C21 C22 1.387(6)
C21 H21 0.9300
C22 C23 1.406(5)
C22 C29 1.503(7)
C23 C24 1.390(5)
C24 C25 1.381(6)
C24 C26 1.523(5)
C25 H25 0.9300
C26 C27 1.504(7)
C26 C28 1.507(7)
C26 H26 0.9800
C27 H27A 0.9600
C27 H27B 0.9600
C27 H27C 0.9600
C28 H28A 0.9600
C28 H28B 0.9600
C28 H28C 0.9600
C29 C30 1.505(8)
C29 C31 1.527(8)
C29 H29 0.9800
C30 H30A 0.9600
C30 H30B 0.9600
C30 H30C 0.9600
C31 H31A 0.9600
C31 H31B 0.9600
C31 H31C 0.9600
C32 C33 1.450(5)
C32 H32 0.9300
C33 C38 1.390(5)
C33 C34 1.404(5)
C34 C35 1.395(5)
C35 C36 1.371(6)
C36 C37 1.373(6)
C36 H36 0.9300
C37 C38 1.370(5)
C38 H38 0.9300

loop_
_geom_hbond_atom_site_label_D
_geom_hbond_atom_site_label_H
_geom_hbond_atom_site_label_A
_geom_hbond_site_symmetry_A
_geom_hbond_distance_DH
_geom_hbond_distance_HA
_geom_hbond_distance_DA
_geom_hbond_angle_DHA
O1 H1A N1 . 0.82 1.87 2.598(4) 147.0
O2 H2A N2 . 0.82 1.88 2.610(4) 146.9
C28 H28A Cg1 3_666 0.96 2.96 3.773(6) 143.9
C16 Br1 Cg4 3_666 1.880 3.53 4.75(2) 120

loop_
_geom_torsion_atom_site_label_1
_geom_torsion_atom_site_label_2
_geom_torsion_atom_site_label_3
_geom_torsion_atom_site_label_4
_geom_torsion
C6 C1 C2 C3 -1.5(7)
C1 C2 C3 C4 2.1(7)
C2 C3 C4 C5 -0.1(7)
C2 C3 C4 C10 179.0(5)
C3 C4 C5 C6 -2.6(6)
C10 C4 C5 C6 178.4(4)
C3 C4 C5 N1 -179.0(4)
C10 C4 C5 N1 2.0(6)
C13 N1 C5 C6 71.3(5)
C13 N1 C5 C4 -112.2(4)
C2 C1 C6 C5 -1.0(6)
C2 C1 C6 C7 176.6(4)
C4 C5 C6 C1 3.1(6)
N1 C5 C6 C1 179.4(3)
C4 C5 C6 C7 -174.4(4)
N1 C5 C6 C7 2.0(6)
C1 C6 C7 C9 60.1(6)
C5 C6 C7 C9 -122.5(5)
C1 C6 C7 C8 -65.7(6)
C5 C6 C7 C8 111.7(5)
C3 C4 C10 C11 -74.4(7)
C5 C4 C10 C11 104.6(6)
C3 C4 C10 C12 49.4(7)
C5 C4 C10 C12 -131.6(5)
C5 N1 C13 C14 -176.3(3)
N1 C13 C14 C19 177.5(4)
N1 C13 C14 C15 0.3(5)
C19 C14 C15 O1 -178.6(3)
C13 C14 C15 O1 -1.4(5)
C19 C14 C15 C16 0.8(5)
C13 C14 C15 C16 178.1(3)
O1 C15 C16 C17 179.2(4)
C14 C15 C16 C17 -0.3(6)
O1 C15 C16 Br1 0.3(5)
C14 C15 C16 Br1 -179.2(3)
C15 C16 C17 C18 -0.5(6)
Br1 C16 C17 C18 178.3(3)
C16 C17 C18 C19 0.8(6)
C16 C17 C18 Cl1 179.3(3)
C17 C18 C19 C14 -0.3(6)
Cl1 C18 C19 C14 -178.7(3)
C15 C14 C19 C18 -0.5(6)
C13 C14 C19 C18 -177.8(3)
C25 C20 C21 C22 -1.8(8)
C20 C21 C22 C23 -0.9(7)
C20 C21 C22 C29 -179.7(5)
C21 C22 C23 C24 4.1(6)
C29 C22 C23 C24 -177.0(4)
C21 C22 C23 N2 -179.7(4)
C29 C22 C23 N2 -0.9(6)
C32 N2 C23 C24 -82.8(5)
C32 N2 C23 C22 100.9(4)
C22 C23 C24 C25 -4.6(6)
N2 C23 C24 C25 179.3(3)
C22 C23 C24 C26 174.5(4)
N2 C23 C24 C26 -1.7(6)
C23 C24 C25 C20 1.8(6)
C26 C24 C25 C20 -177.3(4)
C21 C20 C25 C24 1.3(7)
C25 C24 C26 C27 -70.8(6)
C23 C24 C26 C27 110.2(5)
C25 C24 C26 C28 55.4(6)
C23 C24 C26 C28 -123.7(5)
C21 C22 C29 C30 75.9(7)
C23 C22 C29 C30 -102.9(6)
C21 C22 C29 C31 -48.4(7)
C23 C22 C29 C31 132.9(5)
C23 N2 C32 C33 177.4(3)
N2 C32 C33 C38 -178.4(4)
N2 C32 C33 C34 -2.0(6)
C38 C33 C34 O2 178.5(3)
C32 C33 C34 O2 2.2(5)
C38 C33 C34 C35 -0.5(5)
C32 C33 C34 C35 -176.8(3)
O2 C34 C35 C36 -178.4(4)
C33 C34 C35 C36 0.6(6)
O2 C34 C35 Br2 -0.3(5)
C33 C34 C35 Br2 178.7(3)
C34 C35 C36 C37 -0.3(6)
Br2 C35 C36 C37 -178.3(3)
C35 C36 C37 C38 -0.2(6)
C35 C36 C37 Cl2 179.8(3)
C36 C37 C38 C33 0.3(6)
Cl2 C37 C38 C33 -179.6(3)
C34 C33 C38 C37 0.0(5)
C32 C33 C38 C37 176.4(3)

loop_
_cod_related_entry_id
_cod_related_entry_database
_cod_related_entry_code
1 ChemSpider 24741052
